data_2311886
loop_
_publ_author_name
'Schwendtner, Karolina'
'Kolitsch, Uwe'

_publ_section_title
;
 M<sup>3+</sup>(H<sub>2</sub>AsO<sub>4</sub>)(H<sub>2</sub>As<sub>2</sub>O<sub>7</sub>)
 (M<sup>3+</sup> = Al, Ga) and
 In<sub>2</sub>(H<sub>2</sub>AsO<sub>4</sub>)<sub>2</sub>(H<sub>2</sub>As<sub>2</sub>O<sub>7</sub>)<sub>2</sub>:
 a new layer structure type and a new framework structure type containing
 the rare H<sub>2</sub>As<sub>2</sub>O<sub>7</sub><sup>2-</sup> group.
;
_journal_coeditor_code LY3048
_journal_issue 'Pt 8'
_journal_name_full 'Acta crystallographica. Section C, Structural chemistry'
_journal_page_first 600
_journal_page_last 608
_journal_paper_doi 10.1107/S2053229617009676
_journal_volume 73
_journal_year 2017
_chemical_formula_iupac 'Al (H2 As O4) (H2 As2 O7)'
_chemical_formula_structural 'Al1 (H2 As1 O4) (H2 As2 O7)'
_chemical_formula_sum 'Al As3 H4 O11'
_chemical_formula_weight 431.77
_chemical_name_common 'aluminium dihydrogen arsenate dihydrogen diarsenate'
_chemical_name_systematic 'Aluminium [dihydrogen arsenate(V)] dihydrogen diarsenate(V)'
_space_group_crystal_system orthorhombic
_space_group_IT_number 62
_space_group_name_Hall '-P 2ac 2n'
_space_group_name_H-M_alt 'P n m a'
_atom_sites_solution_hydrogens mixed
_atom_sites_solution_primary direct
_atom_sites_solution_secondary difmap
_audit_creation_method SHELXL-2016/6
_cell_angle_alpha 90
_cell_angle_beta 90
_cell_angle_gamma 90
_cell_formula_units_Z 4
_cell_length_a 4.8690(10)
_cell_length_b 11.071(2)
_cell_length_c 15.807(3)
_cell_measurement_reflns_used 1830
_cell_measurement_temperature 293(2)
_cell_measurement_theta_max 32.577
_cell_measurement_theta_min 2.037
_cell_volume 852.1(3)
_computing_cell_refinement
;
SCALEPACK (Otwinowski <i>et al.</i>,  2003)
;
_computing_data_collection
;
COLLECT (Nonius, 2003)
;
_computing_data_reduction
;
DENZO and SCALEPACK (Otwinowski <i>et al.</i>,  2003)
;
_computing_molecular_graphics
;
DIAMOND (Brandenburg, 2005)
;
_computing_structure_refinement
;
SHELXL2016 (Sheldrick, 2015)
;
_computing_structure_solution
;
SHELXS97 (Sheldrick, 2008)
;
_diffrn_ambient_temperature 293(2)
_diffrn_measured_fraction_theta_full 0.995
_diffrn_measured_fraction_theta_max 0.998
_diffrn_measurement_device_type 'Nonius KappaCCD single-crystal four-circle'
_diffrn_measurement_method '\f and \w scans'
_diffrn_radiation_type MoK\a
_diffrn_radiation_wavelength 0.71073
_diffrn_reflns_av_R_equivalents 0.0217
_diffrn_reflns_limit_h_max 7
_diffrn_reflns_limit_h_min -7
_diffrn_reflns_limit_k_max 16
_diffrn_reflns_limit_k_min -16
_diffrn_reflns_limit_l_max 23
_diffrn_reflns_limit_l_min -23
_diffrn_reflns_number 2892
_diffrn_reflns_theta_full 25.242
_diffrn_reflns_theta_max 32.507
_diffrn_reflns_theta_min 2.577
_exptl_absorpt_coefficient_mu 11.853
_exptl_absorpt_correction_T_max 0.7975
_exptl_absorpt_correction_T_min 0.0442
_exptl_absorpt_correction_type multi-scan
_exptl_absorpt_process_details
;
(SCALEPACK; Otwinowski <i>et al.</i>,  2003)
;
_exptl_crystal_colour colourless
_exptl_crystal_density_diffrn 3.366
_exptl_crystal_density_method 'not measured'
_exptl_crystal_description acicular
_exptl_crystal_F_000 816
_exptl_crystal_size_max 0.700
_exptl_crystal_size_mid 0.020
_exptl_crystal_size_min 0.020
_refine_diff_density_max 2.014
_refine_diff_density_min -1.040
_refine_ls_extinction_coef 0.0013(2)
_refine_ls_extinction_expression Fc^*^=kFc[1+0.001xFc^2^\l^3^/sin(2\q)]^-1/4^
_refine_ls_extinction_method
;
SHELXL2016 (Sheldrick, 2015)
;
_refine_ls_goodness_of_fit_ref 1.097
_refine_ls_hydrogen_treatment mixed
_refine_ls_matrix_type full
_refine_ls_number_parameters 85
_refine_ls_number_reflns 1611
_refine_ls_number_restraints 2
_refine_ls_restrained_S_all 1.097
_refine_ls_R_factor_all 0.0410
_refine_ls_R_factor_gt 0.0276
_refine_ls_shift/su_max 0.001
_refine_ls_shift/su_mean 0.000
_refine_ls_structure_factor_coef Fsqd
_refine_ls_weighting_details 'w=1/[\s^2^(Fo^2^)+(0.0290P)^2^+0.9297P] where P=(Fo^2^+2Fc^2^)/3'
_refine_ls_weighting_scheme calc
_refine_ls_wR_factor_gt 0.0587
_refine_ls_wR_factor_ref 0.0623
_reflns_number_gt 1319
_reflns_number_total 1611
_reflns_threshold_expression 'I > 2\s(I)'
_cod_data_source_file ly3048sup1.cif
_cod_data_source_block AlH2AsO4H2As2O7
_cod_database_code 2311886
_shelx_space_group_comment
;
The symmetry employed for this shelxl refinement is uniquely defined
by the following loop, which should always be used as a source of
symmetry information in preference to the above space-group names.
They are only intended as comments.
;
_shelx_estimated_absorpt_t_min 0.044
_shelx_estimated_absorpt_t_max 0.797

loop_
_space_group_symop_operation_xyz
'x, y, z'
'-x+1/2, -y, z+1/2'
'-x, y+1/2, -z'
'x+1/2, -y+1/2, -z+1/2'
'-x, -y, -z'
'x-1/2, y, -z-1/2'
'x, -y-1/2, z'
'-x-1/2, y-1/2, z-1/2'

loop_
_atom_site_type_symbol
_atom_site_label
_atom_site_fract_x
_atom_site_fract_y
_atom_site_fract_z
_atom_site_U_iso_or_equiv
_atom_site_adp_type
_atom_site_calc_flag
_atom_site_occupancy
As As1 0.06052(8) 0.250000 0.60042(2) 0.01204(10) Uani d 1
As As2 0.49189(5) 0.10541(2) 0.38736(2) 0.01111(9) Uani d 1
Al Al1 0.000000 0.000000 0.500000 0.0111(2) Uani d 1
O O1 0.1841(4) 0.12665(17) 0.55450(12) 0.0155(4) Uani d 1
O O2 -0.2878(6) 0.250000 0.61117(17) 0.0197(6) Uani d 1
H H2 -0.356100 0.206796 0.574663 0.030 Uiso calc 0.5
O O3 0.1406(6) 0.250000 0.70586(18) 0.0242(7) Uani d 1
H H3 0.324(4) 0.250000 0.712(4) 0.050(18) Uiso d 1
O O4 0.7385(4) 0.11224(16) 0.45768(12) 0.0158(4) Uani d 1
O O5 0.2171(4) 0.02170(17) 0.40087(12) 0.0156(4) Uani d 1
O O6 0.6338(4) 0.0664(2) 0.29152(12) 0.0221(4) Uani d 1
H H6 0.503(6) 0.063(3) 0.253(2) 0.036(11) Uiso d 1
O O7 0.3652(6) 0.250000 0.37052(19) 0.0222(6) Uani d 1

loop_
_atom_site_aniso_label
_atom_site_aniso_U_11
_atom_site_aniso_U_22
_atom_site_aniso_U_33
_atom_site_aniso_U_12
_atom_site_aniso_U_13
_atom_site_aniso_U_23
As1 0.00932(16) 0.01492(18) 0.01188(17) 0.000 0.00002(13) 0.000
As2 0.00772(12) 0.01349(14) 0.01212(13) -0.00032(8) -0.00065(8) 0.00040(9)
Al1 0.0073(4) 0.0131(5) 0.0128(5) -0.0009(4) -0.0006(4) 0.0006(4)
O1 0.0104(8) 0.0152(9) 0.0210(9) 0.0001(7) -0.0012(7) -0.0038(8)
O2 0.0094(12) 0.0338(17) 0.0159(14) 0.000 0.0000(10) 0.000
O3 0.0191(15) 0.0401(18) 0.0133(14) 0.000 -0.0039(11) 0.000
O4 0.0122(8) 0.0173(10) 0.0177(9) 0.0019(7) -0.0052(7) -0.0006(7)
O5 0.0106(8) 0.0197(10) 0.0166(8) -0.0044(7) 0.0017(7) -0.0016(8)
O6 0.0138(9) 0.0379(13) 0.0145(9) -0.0010(9) 0.0023(7) -0.0037(9)
O7 0.0184(14) 0.0138(13) 0.0343(17) 0.000 -0.0145(13) 0.000

loop_
_atom_type_symbol
_atom_type_description
_atom_type_scat_dispersion_real
_atom_type_scat_dispersion_imag
_atom_type_scat_source
O O 0.0106 0.0060 'International Tables Vol C Tables 4.2.6.8 and 6.1.1.4'
H H 0.0000 0.0000 'International Tables Vol C Tables 4.2.6.8 and 6.1.1.4'
Al Al 0.0645 0.0514 'International Tables Vol C Tables 4.2.6.8 and 6.1.1.4'
As As 0.0499 2.0058 'International Tables Vol C Tables 4.2.6.8 and 6.1.1.4'

loop_
_geom_angle_atom_site_label_1
_geom_angle_atom_site_label_2
_geom_angle_atom_site_label_3
_geom_angle_site_symmetry_1
_geom_angle_site_symmetry_3
_geom_angle
O1 As1 O1 7_565 . 110.76(13)
O1 As1 O2 7_565 . 113.85(8)
O1 As1 O2 . . 113.85(8)
O1 As1 O3 7_565 . 110.07(9)
O1 As1 O3 . . 110.08(8)
O2 As1 O3 . . 97.44(14)
O4 As2 O5 . . 122.36(9)
O4 As2 O6 . . 108.35(9)
O5 As2 O6 . . 107.48(10)
O4 As2 O7 . . 108.79(10)
O5 As2 O7 . . 104.52(12)
O6 As2 O7 . . 103.83(13)
O1 Al1 O1 . 5_556 180.0
O1 Al1 O4 . 1_455 89.60(8)
O1 Al1 O4 5_556 1_455 90.40(8)
O1 Al1 O4 . 5_656 90.40(8)
O1 Al1 O4 5_556 5_656 89.60(8)
O4 Al1 O4 1_455 5_656 180.00(10)
O1 Al1 O5 . . 91.05(8)
O1 Al1 O5 5_556 . 88.95(8)
O4 Al1 O5 1_455 . 89.99(8)
O4 Al1 O5 5_656 . 90.01(8)
O1 Al1 O5 . 5_556 88.95(8)
O1 Al1 O5 5_556 5_556 91.06(8)
O4 Al1 O5 1_455 5_556 90.01(8)
O4 Al1 O5 5_656 5_556 89.99(8)
O5 Al1 O5 . 5_556 180.0
As1 O1 Al1 . . 130.04(11)
As1 O2 H2 . . 109.5
As1 O2 H2 . 7_565 109.5(14)
H2 O2 H2 . 7_565 71.4
As1 O3 H3 . . 109(4)
As2 O4 Al1 . 1_655 134.40(11)
As2 O5 Al1 . . 129.08(11)
As2 O6 H6 . . 109(3)
As2 O7 As2 . 7_565 134.45(17)

loop_
_geom_bond_atom_site_label_1
_geom_bond_atom_site_label_2
_geom_bond_site_symmetry_2
_geom_bond_distance
_geom_bond_publ_flag
As1 O1 7_565 1.6594(19) y
As1 O1 . 1.6594(19) y
As1 O2 . 1.704(3) y
As1 O3 . 1.712(3) y
As2 O4 . 1.6379(18) y
As2 O5 . 1.6416(19) y
As2 O6 . 1.720(2) y
As2 O7 . 1.7361(11) y
Al1 O1 . 1.8739(18) y
Al1 O1 5_556 1.8740(18) y
Al1 O4 1_455 1.9008(18) y
Al1 O4 5_656 1.9008(18) y
Al1 O5 . 1.9053(19) y
Al1 O5 5_556 1.9053(19) y
O2 H2 . 0.8200 ?
O2 H2 7_565 0.82(6) ?
O3 H3 . 0.90(2) ?
O6 H6 . 0.879(18) ?

loop_
_geom_hbond_atom_site_label_D
_geom_hbond_atom_site_label_H
_geom_hbond_atom_site_label_A
_geom_hbond_site_symmetry_A
_geom_hbond_distance_DH
_geom_hbond_distance_HA
_geom_hbond_distance_DA
_geom_hbond_angle_DHA
O2 H2 O4 1_455 0.82 2.17 2.869(3) 142.5
O2 H2 O1 1_455 0.82 2.43 3.046(3) 132.8
O3 H3 O3 6_657 0.90(2) 2.02(3) 2.806(3) 146(5)
O6 H6 O6 6_556 0.879(18) 1.93(2) 2.7659(19) 158(4)
